data_7042317
loop_
_publ_author_name
'Takimoto, Kazuyoshi'
'Watanabe, Yutaka'
'Mori, Shigeki'
'Sato, Hisako'

_publ_section_title
;
 Vibrational circular dichroism and single crystal X-Ray diffraction
 analyses of [Ir(bzq)2(phen)](+) (bzq = benzo[h]quinoline; phen =
 1,10-phenanthroline): absolute configuration and role of CH-\p
 interaction in molecular packing.
;
_journal_issue 13
_journal_name_full 'Dalton transactions (Cambridge, England : 2003)'
_journal_page_first 4397
_journal_page_last 4402
_journal_paper_doi 10.1039/c7dt00606c
_journal_volume 46
_journal_year 2017
_chemical_formula_moiety 'C38 H24 Ir N4, Cl O4, 3(C H2 Cl2)'
_chemical_formula_sum 'C41 H30 Cl7 Ir N4 O4'
_chemical_formula_weight 1083.04
_space_group_crystal_system monoclinic
_space_group_IT_number 14
_space_group_name_Hall '-P 2yn'
_space_group_name_H-M_alt 'P 1 21/n 1'
_symmetry_space_group_name_Hall '-P 2yn'
_symmetry_space_group_name_H-M 'P 1 21/n 1'
_atom_sites_solution_hydrogens geom
_atom_sites_solution_primary direct
_atom_sites_solution_secondary difmap
_audit_creation_method SHELXL-2016/6
_audit_update_record
;
2017-01-16 deposited with the CCDC.
2017-03-03 downloaded from the CCDC.
;
_cell_angle_alpha 90
_cell_angle_beta 109.251(2)
_cell_angle_gamma 90
_cell_formula_units_Z 4
_cell_length_a 13.39950(19)
_cell_length_b 20.0326(2)
_cell_length_c 16.0729(2)
_cell_measurement_reflns_used 48248
_cell_measurement_temperature 100(2)
_cell_measurement_theta_max 31.34
_cell_measurement_theta_min 1.89
_cell_volume 4073.15(10)
_computing_cell_refinement 'CrysAlisPro 1.171.38.41 (Rigaku OD, 2015)'
_computing_data_collection 'CrystalClear (Rigaku Inc., 2008)'
_computing_data_reduction 'CrysAlisPro 1.171.38.41 (Rigaku OD, 2015)'
_computing_molecular_graphics 'CrystalStructure 4.2.2 (Rigaku, 2016)'
_computing_publication_material 'CrystalStructure 4.2.2 (Rigaku, 2016)'
_computing_structure_refinement 'SHELXL-2016/6 (Sheldrick, 2016)'
_computing_structure_solution 'SIR2004 (Burla, et al., 2005)'
_diffrn_ambient_temperature 100(2)
_diffrn_detector_area_resol_mean 7.111
_diffrn_measured_fraction_theta_full 1.000
_diffrn_measured_fraction_theta_max 1.000
_diffrn_measurement_device_type 'Rigaku Saturn724'
_diffrn_measurement_method \w
_diffrn_radiation_type MoK\a
_diffrn_radiation_wavelength 0.71075
_diffrn_reflns_av_R_equivalents 0.0351
_diffrn_reflns_av_unetI/netI 0.0173
_diffrn_reflns_Laue_measured_fraction_full 1.000
_diffrn_reflns_Laue_measured_fraction_max 1.000
_diffrn_reflns_limit_h_max 17
_diffrn_reflns_limit_h_min -17
_diffrn_reflns_limit_k_max 26
_diffrn_reflns_limit_k_min -26
_diffrn_reflns_limit_l_max 21
_diffrn_reflns_limit_l_min -21
_diffrn_reflns_number 69149
_diffrn_reflns_point_group_measured_fraction_full 1.000
_diffrn_reflns_point_group_measured_fraction_max 1.000
_diffrn_reflns_theta_full 25.242
_diffrn_reflns_theta_max 27.997
_diffrn_reflns_theta_min 1.684
_diffrn_source 'Varimax 40 kV 10 mA Rotating anode'
_exptl_absorpt_coefficient_mu 3.785
_exptl_absorpt_correction_T_max 0.566
_exptl_absorpt_correction_T_min 0.318
_exptl_absorpt_correction_type multi-scan
_exptl_absorpt_process_details
;
CrysAlisPro 1.171.38.41 (Rigaku Oxford Diffraction, 2015)
Empirical absorption correction using spherical harmonics,
 implemented in SCALE3 ABSPACK scaling algorithm.
;
_exptl_crystal_colour yellow
_exptl_crystal_density_diffrn 1.766
_exptl_crystal_density_method 'not measured'
_exptl_crystal_description block
_exptl_crystal_F_000 2128
_exptl_crystal_size_max 0.200
_exptl_crystal_size_mid 0.180
_exptl_crystal_size_min 0.150
_refine_diff_density_max 0.985
_refine_diff_density_min -1.077
_refine_diff_density_rms 0.088
_refine_ls_extinction_method none
_refine_ls_goodness_of_fit_ref 1.107
_refine_ls_hydrogen_treatment constr
_refine_ls_matrix_type full
_refine_ls_number_parameters 598
_refine_ls_number_reflns 9825
_refine_ls_number_restraints 330
_refine_ls_restrained_S_all 1.114
_refine_ls_R_factor_all 0.0261
_refine_ls_R_factor_gt 0.0241
_refine_ls_shift/su_max 0.002
_refine_ls_shift/su_mean 0.000
_refine_ls_structure_factor_coef Fsqd
_refine_ls_weighting_details 'w=1/[\s^2^(Fo^2^)+(0.0172P)^2^+9.2469P] where P=(Fo^2^+2Fc^2^)/3'
_refine_ls_weighting_scheme calc
_refine_ls_wR_factor_gt 0.0530
_refine_ls_wR_factor_ref 0.0537
_reflns_Friedel_coverage 0.000
_reflns_number_gt 9366
_reflns_number_total 9825
_reflns_threshold_expression 'I > 2\s(I)'
_cod_data_source_file c7dt00606c2.cif
_cod_data_source_block shelxl
_cod_depositor_comments 'Adding full bibliography for 7042317--7042318.cif.'
_cod_database_code 7042317
_shelx_shelxl_version_number 2016/6
_shelx_space_group_comment
;
The symmetry employed for this shelxl refinement is uniquely defined
by the following loop, which should always be used as a source of
symmetry information in preference to the above space-group names.
They are only intended as comments.
;
_shelx_estimated_absorpt_t_min 0.518
_shelx_estimated_absorpt_t_max 0.601

loop_
_space_group_symop_operation_xyz
'x, y, z'
'-x+1/2, y+1/2, -z+1/2'
'-x, -y, -z'
'x-1/2, -y-1/2, z-1/2'

loop_
_atom_site_label
_atom_site_type_symbol
_atom_site_fract_x
_atom_site_fract_y
_atom_site_fract_z
_atom_site_U_iso_or_equiv
_atom_site_adp_type
_atom_site_occupancy
_atom_site_site_symmetry_order
_atom_site_calc_flag
_atom_site_refinement_flags_posn
_atom_site_refinement_flags_adp
_atom_site_refinement_flags_occupancy
_atom_site_disorder_assembly
_atom_site_disorder_group
Ir1 Ir 0.20853(2) 0.19054(2) 0.64196(2) 0.00954(3) Uani 1 1 d . . . . .
Cl1 Cl 0.24903(5) 0.09116(3) 0.28750(5) 0.02201(13) Uani 1 1 d . . . . .
O1 O 0.31100(19) 0.06922(15) 0.23574(17) 0.0431(6) Uani 1 1 d . . . . .
O2 O 0.2830(2) 0.05378(16) 0.36901(15) 0.0465(7) Uani 1 1 d . . . . .
O3 O 0.2683(3) 0.16025(15) 0.3071(3) 0.0861(14) Uani 1 1 d . . . . .
O4 O 0.13930(17) 0.07916(13) 0.24285(15) 0.0336(5) Uani 1 1 d . . . . .
N1 N 0.09752(16) 0.11397(10) 0.64377(14) 0.0128(4) Uani 1 1 d . . . . .
N2 N 0.11663(16) 0.18188(10) 0.50520(14) 0.0124(4) Uani 1 1 d . . . . .
N3 N 0.11249(17) 0.26621(11) 0.65835(13) 0.0133(4) Uani 1 1 d . . . . .
N4 N 0.32374(16) 0.12410(10) 0.63828(14) 0.0126(4) Uani 1 1 d . . . . .
C1 C 0.0902(2) 0.08039(13) 0.71312(17) 0.0166(5) Uani 1 1 d . . . . .
H1 H 0.141733 0.087982 0.769229 0.020 Uiso 1 1 calc R U . . .
C2 C 0.0094(2) 0.03435(14) 0.70623(19) 0.0213(6) Uani 1 1 d . . . . .
H2 H 0.007513 0.010605 0.756861 0.026 Uiso 1 1 calc R U . . .
C3 C -0.0674(2) 0.02351(14) 0.6261(2) 0.0217(6) Uani 1 1 d . . . . .
H3 H -0.123537 -0.006808 0.621203 0.026 Uiso 1 1 calc R U . . .
C4 C -0.0616(2) 0.05800(13) 0.55140(18) 0.0173(5) Uani 1 1 d . . . . .
C5 C -0.1369(2) 0.04989(14) 0.4644(2) 0.0225(6) Uani 1 1 d . . . . .
H5 H -0.194659 0.020087 0.455611 0.027 Uiso 1 1 calc R U . . .
C6 C -0.1270(2) 0.08395(14) 0.39511(19) 0.0213(6) Uani 1 1 d . . . . .
H6 H -0.178239 0.077856 0.338494 0.026 Uiso 1 1 calc R U . . .
C7 C -0.0406(2) 0.12921(13) 0.40499(17) 0.0168(5) Uani 1 1 d . . . . .
C8 C -0.0249(2) 0.16439(14) 0.33463(17) 0.0192(5) Uani 1 1 d . . . . .
H8 H -0.072508 0.158957 0.276344 0.023 Uiso 1 1 calc R U . . .
C9 C 0.0600(2) 0.20662(14) 0.35107(17) 0.0191(5) Uani 1 1 d . . . . .
H9 H 0.071711 0.230459 0.304042 0.023 Uiso 1 1 calc R U . . .
C10 C 0.1292(2) 0.21452(13) 0.43713(17) 0.0157(5) Uani 1 1 d . . . . .
H10 H 0.187263 0.244236 0.447464 0.019 Uiso 1 1 calc R U . . .
C11 C 0.03302(19) 0.13892(12) 0.48940(16) 0.0125(5) Uani 1 1 d . . . . .
C12 C 0.0233(2) 0.10283(12) 0.56348(17) 0.0138(5) Uani 1 1 d . . . . .
C13 C 0.0218(2) 0.26122(14) 0.67506(17) 0.0180(5) Uani 1 1 d . . . . .
H13 H -0.006278 0.218122 0.678332 0.022 Uiso 1 1 calc R U . . .
C14 C -0.0335(2) 0.31735(15) 0.68795(19) 0.0227(6) Uani 1 1 d . . . . .
H14 H -0.098279 0.312012 0.699337 0.027 Uiso 1 1 calc R U . . .
C15 C 0.0059(2) 0.38021(15) 0.68413(19) 0.0229(6) Uani 1 1 d . . . . .
H15 H -0.030894 0.418469 0.693576 0.027 Uiso 1 1 calc R U . . .
C16 C 0.1010(2) 0.38730(13) 0.66610(17) 0.0185(5) Uani 1 1 d . . . . .
C17 C 0.1482(2) 0.45008(14) 0.65705(19) 0.0245(6) Uani 1 1 d . . . . .
H17 H 0.115284 0.490413 0.665189 0.029 Uiso 1 1 calc R U . . .
C18 C 0.2390(2) 0.45283(13) 0.63706(18) 0.0224(6) Uani 1 1 d . . . . .
H18 H 0.267701 0.495164 0.630774 0.027 Uiso 1 1 calc R U . . .
C19 C 0.2929(2) 0.39341(13) 0.62517(17) 0.0173(5) Uani 1 1 d . . . . .
C20 C 0.3886(2) 0.39320(14) 0.60636(19) 0.0222(6) Uani 1 1 d . . . . .
H20 H 0.420652 0.434096 0.599115 0.027 Uiso 1 1 calc R U . . .
C21 C 0.4351(2) 0.33342(15) 0.59860(19) 0.0219(6) Uani 1 1 d . . . . .
H21 H 0.499646 0.333789 0.586121 0.026 Uiso 1 1 calc R U . . .
C22 C 0.3902(2) 0.27160(14) 0.60855(17) 0.0181(5) Uani 1 1 d . . . . .
H22 H 0.424738 0.231332 0.602786 0.022 Uiso 1 1 calc R U . . .
C23 C 0.29539(19) 0.26891(12) 0.62677(15) 0.0125(5) Uani 1 1 d . . . . .
C24 C 0.2485(2) 0.33099(13) 0.63445(16) 0.0141(5) Uani 1 1 d . . . . .
C25 C 0.1525(2) 0.32870(12) 0.65377(16) 0.0142(5) Uani 1 1 d . . . . .
C26 C 0.3355(2) 0.09467(13) 0.56750(17) 0.0164(5) Uani 1 1 d . . . . .
H26 H 0.283281 0.101593 0.511541 0.020 Uiso 1 1 calc R U . . .
C27 C 0.4225(2) 0.05389(14) 0.57333(19) 0.0206(5) Uani 1 1 d . . . . .
H27 H 0.427922 0.033179 0.521830 0.025 Uiso 1 1 calc R U . . .
C28 C 0.5003(2) 0.04366(14) 0.6535(2) 0.0230(6) Uani 1 1 d . . . . .
H28 H 0.559816 0.016376 0.657805 0.028 Uiso 1 1 calc R U . . .
C29 C 0.4897(2) 0.07452(13) 0.72883(18) 0.0183(5) Uani 1 1 d . . . . .
C30 C 0.5648(2) 0.06772(14) 0.81689(19) 0.0225(6) Uani 1 1 d . . . . .
H30 H 0.625975 0.040910 0.826118 0.027 Uiso 1 1 calc R U . . .
C31 C 0.5492(2) 0.09910(14) 0.88666(19) 0.0222(6) Uani 1 1 d . . . . .
H31 H 0.599901 0.093674 0.943663 0.027 Uiso 1 1 calc R U . . .
C32 C 0.4580(2) 0.14025(13) 0.87640(17) 0.0165(5) Uani 1 1 d . . . . .
C33 C 0.4380(2) 0.17478(14) 0.94545(18) 0.0214(6) Uani 1 1 d . . . . .
H33 H 0.485487 0.170360 1.003972 0.026 Uiso 1 1 calc R U . . .
C34 C 0.3504(2) 0.21487(15) 0.92893(17) 0.0214(6) Uani 1 1 d . . . . .
H34 H 0.338025 0.237745 0.976382 0.026 Uiso 1 1 calc R U . . .
C35 C 0.2782(2) 0.22272(14) 0.84246(17) 0.0175(5) Uani 1 1 d . . . . .
H35 H 0.218619 0.251043 0.832853 0.021 Uiso 1 1 calc R U . . .
C36 C 0.2931(2) 0.18979(12) 0.77162(16) 0.0132(5) Uani 1 1 d . . . . .
C37 C 0.38406(19) 0.14829(12) 0.79086(16) 0.0134(5) Uani 1 1 d . . . . .
C38 C 0.40051(19) 0.11412(12) 0.71878(16) 0.0131(5) Uani 1 1 d . . . . .
Cl2 Cl -0.31660(18) 0.22339(13) 0.64679(14) 0.1059(8) Uani 0.837(3) 1 d D U P A 1
Cl3 Cl -0.19051(16) 0.11526(12) 0.75258(18) 0.1169(10) Uani 0.837(3) 1 d D U P A 1
C39 C -0.2611(4) 0.1873(3) 0.7514(4) 0.0543(13) Uani 0.837(3) 1 d D U P A 1
H39A H -0.213680 0.220309 0.791011 0.065 Uiso 0.837(3) 1 calc R U P A 1
H39B H -0.318555 0.177166 0.775464 0.065 Uiso 0.837(3) 1 calc R U P A 1
Cl12 Cl -0.2546(10) 0.1768(7) 0.6442(8) 0.111(4) Uani 0.163(3) 1 d D U P A 2
Cl13 Cl -0.1958(14) 0.1611(10) 0.8441(11) 0.162(5) Uani 0.163(3) 1 d D U P A 2
C139 C -0.160(2) 0.158(3) 0.7502(14) 0.102(5) Uani 0.163(3) 1 d D U P A 2
H39C H -0.133014 0.112140 0.746607 0.123 Uiso 0.163(3) 1 calc R U P A 2
H39D H -0.099206 0.188553 0.759350 0.123 Uiso 0.163(3) 1 calc R U P A 2
Cl4 Cl -0.4805(2) 0.25519(16) 0.41403(18) 0.0352(11) Uani 0.62(2) 1 d D U P B 3
Cl5 Cl -0.35932(19) 0.13225(14) 0.42556(19) 0.0343(11) Uani 0.62(2) 1 d D U P B 3
C40 C -0.4803(10) 0.1672(5) 0.4224(11) 0.035(2) Uani 0.62(2) 1 d D U P B 3
H40A H -0.495449 0.154526 0.476606 0.042 Uiso 0.62(2) 1 calc R U P B 3
H40B H -0.537310 0.148757 0.371402 0.042 Uiso 0.62(2) 1 calc R U P B 3
Cl14 Cl -0.4686(12) 0.2567(5) 0.4220(9) 0.120(5) Uani 0.38(2) 1 d D U P B 4
Cl15 Cl -0.3782(14) 0.1274(6) 0.4336(7) 0.123(4) Uani 0.38(2) 1 d D U P B 4
C140 C -0.485(2) 0.1725(10) 0.442(2) 0.058(6) Uani 0.38(2) 1 d D U P B 4
H40C H -0.490016 0.166986 0.501475 0.070 Uiso 0.38(2) 1 calc R U P B 4
H40D H -0.551078 0.155640 0.398375 0.070 Uiso 0.38(2) 1 calc R U P B 4
Cl6 Cl 0.0322(2) 0.06969(12) 0.94211(19) 0.0360(7) Uani 0.745(16) 1 d D U P C 5
Cl7 Cl 0.2553(4) 0.0916(3) 1.01466(19) 0.0502(10) Uani 0.745(16) 1 d D U P C 5
C41 C 0.1471(5) 0.0520(4) 1.0330(4) 0.0353(15) Uani 0.745(16) 1 d D U P C 5
H41A H 0.138430 0.068843 1.088158 0.042 Uiso 0.745(16) 1 calc R U P C 5
H41B H 0.159039 0.003219 1.038760 0.042 Uiso 0.745(16) 1 calc R U P C 5
Cl16 Cl 0.2746(4) 0.0589(11) 1.0255(4) 0.052(3) Uani 0.255(16) 1 d D U P C 6
Cl17 Cl 0.0422(12) 0.0748(8) 0.9384(8) 0.103(5) Uani 0.255(16) 1 d D U P C 6
C141 C 0.1541(14) 0.0822(18) 1.0364(14) 0.063(7) Uani 0.255(16) 1 d D U P C 6
H41C H 0.159526 0.129129 1.056611 0.075 Uiso 0.255(16) 1 calc R U P C 6
H41D H 0.141701 0.054291 1.082904 0.075 Uiso 0.255(16) 1 calc R U P C 6

loop_
_atom_site_aniso_label
_atom_site_aniso_U_11
_atom_site_aniso_U_22
_atom_site_aniso_U_33
_atom_site_aniso_U_23
_atom_site_aniso_U_13
_atom_site_aniso_U_12
Ir1 0.00911(5) 0.01028(5) 0.00802(5) 0.00042(3) 0.00120(3) -0.00025(3)
Cl1 0.0176(3) 0.0213(3) 0.0309(4) 0.0003(3) 0.0130(3) -0.0010(2)
O1 0.0322(13) 0.0677(18) 0.0393(14) 0.0115(13) 0.0250(11) 0.0165(12)
O2 0.0313(13) 0.084(2) 0.0213(12) 0.0089(12) 0.0051(10) -0.0124(13)
O3 0.0472(19) 0.0265(15) 0.187(4) -0.020(2) 0.042(2) -0.0066(13)
O4 0.0180(10) 0.0482(14) 0.0329(12) 0.0090(11) 0.0062(9) 0.0005(10)
N1 0.0119(10) 0.0134(10) 0.0130(10) 0.0012(8) 0.0039(8) -0.0008(8)
N2 0.0125(10) 0.0129(10) 0.0106(10) 0.0001(8) 0.0024(8) 0.0021(8)
N3 0.0131(10) 0.0159(10) 0.0094(9) 0.0001(8) 0.0015(8) 0.0018(8)
N4 0.0115(10) 0.0115(9) 0.0137(10) 0.0005(8) 0.0027(8) 0.0003(8)
C1 0.0169(12) 0.0171(12) 0.0154(12) 0.0030(10) 0.0045(10) 0.0010(10)
C2 0.0248(14) 0.0187(13) 0.0229(14) 0.0038(11) 0.0115(12) -0.0028(11)
C3 0.0194(13) 0.0180(13) 0.0288(15) -0.0008(11) 0.0093(11) -0.0051(10)
C4 0.0130(12) 0.0158(12) 0.0221(13) -0.0023(10) 0.0045(10) -0.0014(9)
C5 0.0149(12) 0.0205(13) 0.0275(15) -0.0053(11) 0.0009(11) -0.0058(10)
C6 0.0166(13) 0.0209(13) 0.0203(13) -0.0052(11) -0.0023(10) -0.0012(10)
C7 0.0163(12) 0.0165(12) 0.0148(12) -0.0026(10) 0.0011(10) 0.0015(10)
C8 0.0203(13) 0.0224(13) 0.0107(12) -0.0018(10) -0.0007(10) 0.0038(11)
C9 0.0210(13) 0.0247(14) 0.0099(12) 0.0035(10) 0.0029(10) 0.0049(11)
C10 0.0156(12) 0.0165(12) 0.0138(12) 0.0014(9) 0.0034(10) 0.0015(10)
C11 0.0114(11) 0.0118(11) 0.0125(11) -0.0009(9) 0.0017(9) 0.0019(9)
C12 0.0131(11) 0.0116(11) 0.0160(12) -0.0011(9) 0.0040(10) 0.0003(9)
C13 0.0139(12) 0.0221(13) 0.0168(12) 0.0013(10) 0.0033(10) 0.0023(10)
C14 0.0185(13) 0.0286(15) 0.0219(14) -0.0006(11) 0.0081(11) 0.0068(11)
C15 0.0215(14) 0.0253(14) 0.0200(14) -0.0035(11) 0.0041(11) 0.0086(11)
C16 0.0180(13) 0.0183(13) 0.0143(12) -0.0020(10) -0.0014(10) 0.0041(10)
C17 0.0289(15) 0.0143(12) 0.0226(14) -0.0038(10) -0.0018(12) 0.0042(11)
C18 0.0277(15) 0.0109(12) 0.0208(14) -0.0005(10) -0.0028(11) -0.0034(10)
C19 0.0212(13) 0.0141(12) 0.0117(12) 0.0005(9) -0.0012(10) -0.0020(10)
C20 0.0266(15) 0.0180(13) 0.0206(14) 0.0003(10) 0.0059(11) -0.0101(11)
C21 0.0210(14) 0.0252(14) 0.0215(14) -0.0026(11) 0.0096(11) -0.0089(11)
C22 0.0199(13) 0.0189(13) 0.0164(12) -0.0001(10) 0.0074(10) -0.0028(10)
C23 0.0135(11) 0.0137(11) 0.0085(11) 0.0002(8) 0.0012(9) -0.0021(9)
C24 0.0141(12) 0.0152(12) 0.0088(11) -0.0015(9) -0.0018(9) -0.0025(9)
C25 0.0164(12) 0.0129(11) 0.0099(11) -0.0012(9) -0.0005(9) 0.0016(9)
C26 0.0175(12) 0.0153(12) 0.0148(12) -0.0002(9) 0.0032(10) 0.0015(10)
C27 0.0222(14) 0.0188(13) 0.0217(14) -0.0026(10) 0.0083(11) 0.0045(11)
C28 0.0188(13) 0.0218(14) 0.0276(15) 0.0007(11) 0.0067(12) 0.0068(11)
C29 0.0149(12) 0.0163(12) 0.0210(13) 0.0030(10) 0.0025(10) 0.0014(10)
C30 0.0144(12) 0.0211(13) 0.0264(15) 0.0057(11) -0.0007(11) 0.0047(10)
C31 0.0164(13) 0.0235(14) 0.0185(13) 0.0053(11) -0.0053(10) -0.0004(11)
C32 0.0154(12) 0.0166(12) 0.0136(12) 0.0024(9) -0.0006(10) -0.0040(10)
C33 0.0223(14) 0.0251(14) 0.0116(12) 0.0011(10) -0.0017(10) -0.0066(11)
C34 0.0255(14) 0.0257(14) 0.0109(12) -0.0030(10) 0.0032(11) -0.0042(11)
C35 0.0188(13) 0.0204(13) 0.0124(12) -0.0010(10) 0.0038(10) 0.0009(10)
C36 0.0150(11) 0.0135(11) 0.0092(11) 0.0020(9) 0.0015(9) -0.0020(9)
C37 0.0122(11) 0.0136(11) 0.0126(11) 0.0021(9) 0.0015(9) -0.0029(9)
C38 0.0109(11) 0.0124(11) 0.0138(12) 0.0024(9) 0.0009(9) -0.0015(9)
Cl2 0.0877(15) 0.1173(18) 0.0836(14) -0.0137(12) -0.0109(11) 0.0077(13)
Cl3 0.0694(12) 0.0943(15) 0.164(2) -0.0623(14) 0.0071(12) 0.0409(11)
C39 0.043(3) 0.049(3) 0.075(3) -0.018(2) 0.026(2) 0.001(2)
Cl12 0.082(6) 0.128(8) 0.114(6) -0.024(6) 0.022(5) 0.003(6)
Cl13 0.137(9) 0.169(10) 0.150(7) -0.003(8) 0.007(7) 0.014(8)
C139 0.072(7) 0.087(8) 0.128(7) -0.011(7) 0.007(6) 0.002(7)
Cl4 0.0433(18) 0.0285(13) 0.0350(15) -0.0019(9) 0.0147(11) 0.0094(8)
Cl5 0.0317(16) 0.0297(12) 0.0399(14) 0.0016(7) 0.0099(9) 0.0067(8)
C40 0.037(4) 0.033(3) 0.042(6) 0.007(3) 0.022(3) 0.000(3)
Cl14 0.205(11) 0.052(4) 0.141(8) 0.012(4) 0.106(7) 0.019(5)
Cl15 0.177(8) 0.090(5) 0.123(6) 0.009(4) 0.080(7) 0.065(5)
C140 0.054(9) 0.064(8) 0.064(15) 0.000(8) 0.029(8) -0.008(7)
Cl6 0.0482(11) 0.0302(10) 0.0299(11) -0.0051(7) 0.0132(9) 0.0111(9)
Cl7 0.0568(16) 0.061(2) 0.0396(9) -0.0179(11) 0.0250(9) -0.0299(14)
C41 0.041(3) 0.042(3) 0.024(2) -0.005(2) 0.013(2) -0.010(3)
Cl16 0.039(2) 0.082(8) 0.031(2) -0.015(3) 0.0065(17) 0.002(3)
Cl17 0.095(7) 0.130(10) 0.049(6) -0.032(6) -0.024(5) 0.071(7)
C141 0.050(9) 0.088(17) 0.039(9) -0.020(12) 0.001(7) 0.031(12)

loop_
_atom_type_symbol
_atom_type_description
_atom_type_scat_dispersion_real
_atom_type_scat_dispersion_imag
_atom_type_scat_source
C C 0.0033 0.0016 'International Tables Vol C Tables 4.2.6.8 and 6.1.1.4'
H H 0.0000 0.0000 'International Tables Vol C Tables 4.2.6.8 and 6.1.1.4'
Cl Cl 0.1484 0.1585 'International Tables Vol C Tables 4.2.6.8 and 6.1.1.4'
Ir Ir -1.4442 7.9887 'International Tables Vol C Tables 4.2.6.8 and 6.1.1.4'
N N 0.0061 0.0033 'International Tables Vol C Tables 4.2.6.8 and 6.1.1.4'
O O 0.0106 0.0060 'International Tables Vol C Tables 4.2.6.8 and 6.1.1.4'

loop_
_geom_angle_atom_site_label_1
_geom_angle_atom_site_label_2
_geom_angle_atom_site_label_3
_geom_angle
C23 Ir1 C36 88.91(10)
C23 Ir1 N4 91.82(9)
C36 Ir1 N4 81.58(9)
C23 Ir1 N3 81.52(9)
C36 Ir1 N3 92.00(9)
N4 Ir1 N3 170.87(8)
C23 Ir1 N2 95.64(9)
C36 Ir1 N2 174.84(9)
N4 Ir1 N2 95.81(8)
N3 Ir1 N2 91.08(8)
C23 Ir1 N1 171.72(9)
C36 Ir1 N1 97.84(9)
N4 Ir1 N1 93.91(8)
N3 Ir1 N1 93.39(8)
N2 Ir1 N1 77.84(8)
O3 Cl1 O1 109.3(2)
O3 Cl1 O4 110.90(18)
O1 Cl1 O4 110.88(16)
O3 Cl1 O2 108.8(2)
O1 Cl1 O2 107.39(16)
O4 Cl1 O2 109.45(14)
C1 N1 C12 118.5(2)
C1 N1 Ir1 127.97(18)
C12 N1 Ir1 113.39(16)
C10 N2 C11 118.3(2)
C10 N2 Ir1 128.12(18)
C11 N2 Ir1 113.56(16)
C13 N3 C25 118.5(2)
C13 N3 Ir1 128.34(18)
C25 N3 Ir1 113.09(17)
C26 N4 C38 118.4(2)
C26 N4 Ir1 127.67(17)
C38 N4 Ir1 113.77(16)
N1 C1 C2 122.3(2)
N1 C1 H1 118.8
C2 C1 H1 118.8
C3 C2 C1 119.9(3)
C3 C2 H2 120.0
C1 C2 H2 120.0
C2 C3 C4 119.1(2)
C2 C3 H3 120.4
C4 C3 H3 120.4
C3 C4 C12 117.6(2)
C3 C4 C5 123.7(2)
C12 C4 C5 118.8(2)
C6 C5 C4 121.1(3)
C6 C5 H5 119.5
C4 C5 H5 119.5
C5 C6 C7 121.5(3)
C5 C6 H6 119.2
C7 C6 H6 119.2
C11 C7 C8 117.6(2)
C11 C7 C6 118.6(2)
C8 C7 C6 123.8(2)
C9 C8 C7 119.3(2)
C9 C8 H8 120.4
C7 C8 H8 120.4
C8 C9 C10 119.9(2)
C8 C9 H9 120.1
C10 C9 H9 120.1
N2 C10 C9 122.4(2)
N2 C10 H10 118.8
C9 C10 H10 118.8
N2 C11 C7 122.6(2)
N2 C11 C12 117.1(2)
C7 C11 C12 120.3(2)
N1 C12 C4 122.5(2)
N1 C12 C11 117.8(2)
C4 C12 C11 119.7(2)
N3 C13 C14 122.2(3)
N3 C13 H13 118.9
C14 C13 H13 118.9
C15 C14 C13 120.0(3)
C15 C14 H14 120.0
C13 C14 H14 120.0
C14 C15 C16 119.3(3)
C14 C15 H15 120.3
C16 C15 H15 120.3
C15 C16 C25 117.7(3)
C15 C16 C17 124.7(3)
C25 C16 C17 117.6(3)
C18 C17 C16 121.2(3)
C18 C17 H17 119.4
C16 C17 H17 119.4
C17 C18 C19 121.8(3)
C17 C18 H18 119.1
C19 C18 H18 119.1
C20 C19 C24 117.6(2)
C20 C19 C18 124.2(2)
C24 C19 C18 118.1(3)
C21 C20 C19 119.6(2)
C21 C20 H20 120.2
C19 C20 H20 120.2
C20 C21 C22 122.1(3)
C20 C21 H21 118.9
C22 C21 H21 118.9
C23 C22 C21 120.7(3)
C23 C22 H22 119.6
C21 C22 H22 119.6
C22 C23 C24 116.4(2)
C22 C23 Ir1 131.09(19)
C24 C23 Ir1 112.51(18)
C19 C24 C23 123.6(2)
C19 C24 C25 119.6(2)
C23 C24 C25 116.7(2)
N3 C25 C16 122.3(2)
N3 C25 C24 116.0(2)
C16 C25 C24 121.7(2)
N4 C26 C27 122.0(2)
N4 C26 H26 119.0
C27 C26 H26 119.0
C28 C27 C26 120.3(3)
C28 C27 H27 119.8
C26 C27 H27 119.8
C27 C28 C29 118.6(3)
C27 C28 H28 120.7
C29 C28 H28 120.7
C38 C29 C28 118.3(2)
C38 C29 C30 117.3(2)
C28 C29 C30 124.4(3)
C31 C30 C29 121.1(3)
C31 C30 H30 119.5
C29 C30 H30 119.5
C30 C31 C32 121.7(2)
C30 C31 H31 119.1
C32 C31 H31 119.1
C33 C32 C37 117.2(2)
C33 C32 C31 124.5(2)
C37 C32 C31 118.2(2)
C34 C33 C32 120.5(2)
C34 C33 H33 119.7
C32 C33 H33 119.7
C33 C34 C35 121.2(3)
C33 C34 H34 119.4
C35 C34 H34 119.4
C36 C35 C34 121.1(3)
C36 C35 H35 119.4
C34 C35 H35 119.4
C35 C36 C37 116.4(2)
C35 C36 Ir1 131.4(2)
C37 C36 Ir1 112.20(18)
C32 C37 C36 123.6(2)
C32 C37 C38 119.3(2)
C36 C37 C38 117.1(2)
N4 C38 C29 122.4(2)
N4 C38 C37 115.3(2)
C29 C38 C37 122.3(2)
Cl3 C39 Cl2 114.5(3)
Cl3 C39 H39A 108.6
Cl2 C39 H39A 108.6
Cl3 C39 H39B 108.6
Cl2 C39 H39B 108.6
H39A C39 H39B 107.6
Cl13 C139 Cl12 120.2(18)
Cl13 C139 H39C 107.3
Cl12 C139 H39C 107.3
Cl13 C139 H39D 107.3
Cl12 C139 H39D 107.3
H39C C139 H39D 106.9
Cl5 C40 Cl4 112.3(7)
Cl5 C40 H40A 109.2
Cl4 C40 H40A 109.2
Cl5 C40 H40B 109.2
Cl4 C40 H40B 109.2
H40A C40 H40B 107.9
Cl15 C140 Cl14 109.6(12)
Cl15 C140 H40C 109.8
Cl14 C140 H40C 109.8
Cl15 C140 H40D 109.8
Cl14 C140 H40D 109.8
H40C C140 H40D 108.2
Cl7 C41 Cl6 108.1(4)
Cl7 C41 H41A 110.1
Cl6 C41 H41A 110.1
Cl7 C41 H41B 110.1
Cl6 C41 H41B 110.1
H41A C41 H41B 108.4
Cl16 C141 Cl17 115.1(12)
Cl16 C141 H41C 108.5
Cl17 C141 H41C 108.5
Cl16 C141 H41D 108.5
Cl17 C141 H41D 108.5
H41C C141 H41D 107.5

loop_
_geom_bond_atom_site_label_1
_geom_bond_atom_site_label_2
_geom_bond_distance
Ir1 C23 2.016(2)
Ir1 C36 2.017(2)
Ir1 N4 2.054(2)
Ir1 N3 2.061(2)
Ir1 N2 2.143(2)
Ir1 N1 2.144(2)
Cl1 O3 1.424(3)
Cl1 O1 1.425(2)
Cl1 O4 1.428(2)
Cl1 O2 1.446(3)
N1 C1 1.333(3)
N1 C12 1.363(3)
N2 C10 1.332(3)
N2 C11 1.368(3)
N3 C13 1.332(3)
N3 C25 1.373(3)
N4 C26 1.336(3)
N4 C38 1.376(3)
C1 C2 1.399(4)
C1 H1 0.9500
C2 C3 1.374(4)
C2 H2 0.9500
C3 C4 1.410(4)
C3 H3 0.9500
C4 C12 1.412(3)
C4 C5 1.439(4)
C5 C6 1.350(4)
C5 H5 0.9500
C6 C7 1.437(4)
C6 H6 0.9500
C7 C11 1.403(3)
C7 C8 1.406(4)
C8 C9 1.371(4)
C8 H8 0.9500
C9 C10 1.397(4)
C9 H9 0.9500
C10 H10 0.9500
C11 C12 1.435(3)
C13 C14 1.399(4)
C13 H13 0.9500
C14 C15 1.375(4)
C14 H14 0.9500
C15 C16 1.405(4)
C15 H15 0.9500
C16 C25 1.408(4)
C16 C17 1.436(4)
C17 C18 1.358(5)
C17 H17 0.9500
C18 C19 1.437(4)
C18 H18 0.9500
C19 C20 1.411(4)
C19 C24 1.413(4)
C20 C21 1.375(4)
C20 H20 0.9500
C21 C22 1.409(4)
C21 H21 0.9500
C22 C23 1.395(4)
C22 H22 0.9500
C23 C24 1.417(3)
C24 C25 1.420(4)
C26 C27 1.401(4)
C26 H26 0.9500
C27 C28 1.380(4)
C27 H27 0.9500
C28 C29 1.407(4)
C28 H28 0.9500
C29 C38 1.399(4)
C29 C30 1.447(4)
C30 C31 1.360(4)
C30 H30 0.9500
C31 C32 1.438(4)
C31 H31 0.9500
C32 C33 1.406(4)
C32 C37 1.414(3)
C33 C34 1.374(4)
C33 H33 0.9500
C34 C35 1.416(4)
C34 H34 0.9500
C35 C36 1.386(4)
C35 H35 0.9500
C36 C37 1.423(3)
C37 C38 1.424(4)
Cl2 C39 1.755(6)
Cl3 C39 1.721(5)
C39 H39A 0.9900
C39 H39B 0.9900
Cl12 C139 1.799(19)
Cl13 C139 1.731(19)
C139 H39C 0.9900
C139 H39D 0.9900
Cl4 C40 1.767(9)
Cl5 C40 1.752(10)
C40 H40A 0.9900
C40 H40B 0.9900
Cl14 C140 1.743(17)
Cl15 C140 1.732(16)
C140 H40C 0.9900
C140 H40D 0.9900
Cl6 C41 1.774(6)
Cl7 C41 1.761(6)
C41 H41A 0.9900
C41 H41B 0.9900
Cl16 C141 1.744(16)
Cl17 C141 1.788(16)
C141 H41C 0.9900
C141 H41D 0.9900

loop_
_geom_torsion_atom_site_label_1
_geom_torsion_atom_site_label_2
_geom_torsion_atom_site_label_3
_geom_torsion_atom_site_label_4
_geom_torsion
C12 N1 C1 C2 0.0(4)
Ir1 N1 C1 C2 175.7(2)
N1 C1 C2 C3 -1.4(4)
C1 C2 C3 C4 1.6(4)
C2 C3 C4 C12 -0.6(4)
C2 C3 C4 C5 179.3(3)
C3 C4 C5 C6 -179.5(3)
C12 C4 C5 C6 0.4(4)
C4 C5 C6 C7 0.5(4)
C5 C6 C7 C11 -1.5(4)
C5 C6 C7 C8 178.1(3)
C11 C7 C8 C9 -0.6(4)
C6 C7 C8 C9 179.8(3)
C7 C8 C9 C10 -0.4(4)
C11 N2 C10 C9 0.4(4)
Ir1 N2 C10 C9 -176.66(19)
C8 C9 C10 N2 0.5(4)
C10 N2 C11 C7 -1.4(4)
Ir1 N2 C11 C7 176.06(19)
C10 N2 C11 C12 178.1(2)
Ir1 N2 C11 C12 -4.5(3)
C8 C7 C11 N2 1.5(4)
C6 C7 C11 N2 -178.9(2)
C8 C7 C11 C12 -178.0(2)
C6 C7 C11 C12 1.7(4)
C1 N1 C12 C4 1.0(4)
Ir1 N1 C12 C4 -175.28(19)
C1 N1 C12 C11 -179.4(2)
Ir1 N1 C12 C11 4.3(3)
C3 C4 C12 N1 -0.7(4)
C5 C4 C12 N1 179.3(2)
C3 C4 C12 C11 179.7(2)
C5 C4 C12 C11 -0.3(4)
N2 C11 C12 N1 0.1(3)
C7 C11 C12 N1 179.6(2)
N2 C11 C12 C4 179.7(2)
C7 C11 C12 C4 -0.8(4)
C25 N3 C13 C14 0.0(4)
Ir1 N3 C13 C14 177.6(2)
N3 C13 C14 C15 -0.4(4)
C13 C14 C15 C16 0.8(4)
C14 C15 C16 C25 -0.8(4)
C14 C15 C16 C17 177.5(3)
C15 C16 C17 C18 -178.1(3)
C25 C16 C17 C18 0.2(4)
C16 C17 C18 C19 -0.8(4)
C17 C18 C19 C20 -178.5(3)
C17 C18 C19 C24 0.3(4)
C24 C19 C20 C21 -0.6(4)
C18 C19 C20 C21 178.2(3)
C19 C20 C21 C22 0.2(4)
C20 C21 C22 C23 0.1(4)
C21 C22 C23 C24 0.0(4)
C21 C22 C23 Ir1 178.4(2)
C20 C19 C24 C23 0.7(4)
C18 C19 C24 C23 -178.2(2)
C20 C19 C24 C25 179.7(2)
C18 C19 C24 C25 0.9(4)
C22 C23 C24 C19 -0.4(4)
Ir1 C23 C24 C19 -179.04(19)
C22 C23 C24 C25 -179.5(2)
Ir1 C23 C24 C25 1.9(3)
C13 N3 C25 C16 0.0(4)
Ir1 N3 C25 C16 -177.89(19)
C13 N3 C25 C24 -179.1(2)
Ir1 N3 C25 C24 3.0(3)
C15 C16 C25 N3 0.4(4)
C17 C16 C25 N3 -178.0(2)
C15 C16 C25 C24 179.4(2)
C17 C16 C25 C24 1.0(4)
C19 C24 C25 N3 177.6(2)
C23 C24 C25 N3 -3.3(3)
C19 C24 C25 C16 -1.5(4)
C23 C24 C25 C16 177.6(2)
C38 N4 C26 C27 0.6(4)
Ir1 N4 C26 C27 175.1(2)
N4 C26 C27 C28 -0.9(4)
C26 C27 C28 C29 0.5(4)
C27 C28 C29 C38 0.1(4)
C27 C28 C29 C30 179.5(3)
C38 C29 C30 C31 -0.5(4)
C28 C29 C30 C31 -180.0(3)
C29 C30 C31 C32 0.0(4)
C30 C31 C32 C33 -179.0(3)
C30 C31 C32 C37 -0.7(4)
C37 C32 C33 C34 -0.6(4)
C31 C32 C33 C34 177.7(3)
C32 C33 C34 C35 -0.2(4)
C33 C34 C35 C36 0.5(4)
C34 C35 C36 C37 -0.1(4)
C34 C35 C36 Ir1 -179.1(2)
C33 C32 C37 C36 1.0(4)
C31 C32 C37 C36 -177.4(2)
C33 C32 C37 C38 -179.7(2)
C31 C32 C37 C38 1.9(4)
C35 C36 C37 C32 -0.7(4)
Ir1 C36 C37 C32 178.46(19)
C35 C36 C37 C38 -180.0(2)
Ir1 C36 C37 C38 -0.8(3)
C26 N4 C38 C29 0.0(4)
Ir1 N4 C38 C29 -175.25(19)
C26 N4 C38 C37 178.5(2)
Ir1 N4 C38 C37 3.3(3)
C28 C29 C38 N4 -0.3(4)
C30 C29 C38 N4 -179.9(2)
C28 C29 C38 C37 -178.8(2)
C30 C29 C38 C37 1.7(4)
C32 C37 C38 N4 179.0(2)
C36 C37 C38 N4 -1.7(3)
C32 C37 C38 C29 -2.4(4)
C36 C37 C38 C29 176.9(2)
